data_4114151
loop_
_publ_author_name
'Wolfgang Schmitt'
'Christopher E. Anson'
'Jonathan P. Hill'
'Annie K. Powell'

_publ_contact_author
; 
'Jonathan P. Hill'
;
_publ_contact_author_email hill@nanospace.miraikan.jst.go.jp
_publ_contact_author_phone '+44 721 608 2135'
_publ_section_title
;
 Cation-\p Binding of an Alkali Metal Ion by Pendant \a,\a-Dimethylbenzyl
 Groups within a Dinuclear Iron(III) Structural Unit
;
_journal_name_full 'Journal of the American Chemical Society'
_journal_page_first 11142
_journal_page_last 11143
_journal_paper_doi 10.1021/ja029409+
_journal_volume 125
_journal_year 2003
_chemical_formula_sum 'C64 H84 Fe2 K4 N2 O24'
_chemical_formula_weight 1533.43
_chemical_name_systematic
; 
 Tripotassium [bis-{2,4-bis-((1'-methyl-1'-phenyl)methyl)
-6-(N,N-bis-(carboxymethyl)-aminomethyl)phenolato}
-bis-(\n-carbonato)potassium(I)diiron(III)] 6(water) 
 2(ethanol) solvate
;
_space_group_IT_number 2
_symmetry_cell_setting triclinic
_symmetry_space_group_name_Hall '-P 1'
_symmetry_space_group_name_H-M 'P -1'
_atom_sites_solution_hydrogens geom
_atom_sites_solution_primary direct
_atom_sites_solution_secondary difmap
_audit_creation_method SHELXL-97
_cell_angle_alpha 78.662(9)
_cell_angle_beta 76.825(8)
_cell_angle_gamma 76.132(8)
_cell_formula_units_Z 2
_cell_length_a 10.0026(6)
_cell_length_b 16.3913(12)
_cell_length_c 21.9296(16)
_cell_measurement_reflns_used 7309
_cell_measurement_temperature 200(2)
_cell_measurement_theta_max 21.58
_cell_measurement_theta_min 2.21
_cell_volume 3360.2(4)
_computing_cell_refinement 'IPDS 2.92 (Stoe & Cie GmbH, 1999)'
_computing_data_collection 'IPDS 2.92 (Stoe & Cie GmbH, 1999)'
_computing_data_reduction 'IPDS 2.92 (Stoe & Cie GmbH, 1999)'
_computing_molecular_graphics 'SHELXTL 5.1 (Bruker AXS Inc., 1997)'
_computing_publication_material 'SHELXTL 5.1 (Bruker AXS Inc., 1997)'
_computing_structure_refinement 'SHELXTL 5.1 (Bruker AXS Inc., 1997)'
_computing_structure_solution 'SHELXTL 5.1 (Bruker AXS Inc., 1997)'
_diffrn_ambient_temperature 200(2)
_diffrn_detector_area_resol_mean 6.667
_diffrn_measured_fraction_theta_full 0.941
_diffrn_measured_fraction_theta_max 0.926
_diffrn_measurement_device_type 'Stoe IPDS'
_diffrn_measurement_method 'area detector'
_diffrn_radiation_monochromator graphite
_diffrn_radiation_source 'fine-focus sealed tube'
_diffrn_radiation_type MoK\a
_diffrn_radiation_wavelength 0.71073
_diffrn_reflns_av_R_equivalents 0.1155
_diffrn_reflns_av_sigmaI/netI 0.2525
_diffrn_reflns_limit_h_max 12
_diffrn_reflns_limit_h_min -11
_diffrn_reflns_limit_k_max 20
_diffrn_reflns_limit_k_min -20
_diffrn_reflns_limit_l_max 27
_diffrn_reflns_limit_l_min -26
_diffrn_reflns_number 20098
_diffrn_reflns_theta_full 25.00
_diffrn_reflns_theta_max 26.01
_diffrn_reflns_theta_min 2.16
_exptl_absorpt_coefficient_mu 0.761
_exptl_absorpt_correction_type none
_exptl_crystal_colour purple
_exptl_crystal_density_diffrn 1.516
_exptl_crystal_description plate
_exptl_crystal_F_000 1604
_exptl_crystal_size_max 0.36
_exptl_crystal_size_mid 0.23
_exptl_crystal_size_min 0.03
_refine_diff_density_max 0.872
_refine_diff_density_min -0.445
_refine_diff_density_rms 0.086
_refine_ls_extinction_method none
_refine_ls_goodness_of_fit_ref 0.730
_refine_ls_hydrogen_treatment mixed
_refine_ls_matrix_type full
_refine_ls_number_parameters 877
_refine_ls_number_reflns 12236
_refine_ls_number_restraints 6
_refine_ls_restrained_S_all 0.730
_refine_ls_R_factor_all 0.1623
_refine_ls_R_factor_gt 0.0637
_refine_ls_shift/su_max 0.000
_refine_ls_shift/su_mean 0.000
_refine_ls_structure_factor_coef Fsqd
_refine_ls_weighting_details 'calc w=1/[\s^2^(Fo^2^)+(0.0485P)^2^+0.0000P] where P=(Fo^2^+2Fc^2^)/3'
_refine_ls_weighting_scheme calc
_refine_ls_wR_factor_gt 0.1216
_refine_ls_wR_factor_ref 0.1443
_reflns_number_gt 4672
_reflns_number_total 12236
_reflns_threshold_expression >2sigma(I)
_cod_data_source_file ja0294092Bsi20021119_073343.cif
_cod_data_source_block jon63
_cod_database_code 4114151

loop_
_symmetry_equiv_pos_as_xyz
'x, y, z'
'-x, -y, -z'

loop_
_atom_site_label
_atom_site_type_symbol
_atom_site_fract_x
_atom_site_fract_y
_atom_site_fract_z
_atom_site_U_iso_or_equiv
_atom_site_adp_type
_atom_site_occupancy
_atom_site_symmetry_multiplicity
_atom_site_calc_flag
_atom_site_refinement_flags
_atom_site_disorder_assembly
_atom_site_disorder_group
Fe1 Fe 0.15016(11) 0.87354(6) 0.14750(4) 0.0286(2) Uani 1 1 d . . .
Fe2 Fe 0.24702(11) 0.59749(6) 0.15508(4) 0.0293(2) Uani 1 1 d . . .
O1 O 0.0484(5) 0.7819(2) 0.18316(18) 0.0304(10) Uani 1 1 d . . .
O2 O 0.0697(5) 0.6672(3) 0.1381(2) 0.0372(11) Uani 1 1 d . . .
O3 O -0.1280(5) 0.7617(3) 0.1474(2) 0.0419(12) Uani 1 1 d . . .
O4 O 0.3237(5) 0.8108(3) 0.1043(2) 0.0375(11) Uani 1 1 d . . .
O5 O 0.3445(5) 0.6849(3) 0.16490(19) 0.0330(11) Uani 1 1 d . . .
O6 O 0.5282(5) 0.7230(3) 0.0973(2) 0.0451(12) Uani 1 1 d . . .
O7 O 0.2365(5) 0.9784(3) 0.1133(2) 0.0378(11) Uani 1 1 d . . .
O8 O 0.2060(6) 1.1182(3) 0.1036(3) 0.0595(16) Uani 1 1 d . . .
O9 O 0.0653(5) 0.8916(3) 0.06727(19) 0.0350(11) Uani 1 1 d . . .
O10 O -0.1325(5) 0.9334(3) 0.0297(2) 0.0432(12) Uani 1 1 d . . .
O11 O 0.1860(5) 0.8715(2) 0.22997(19) 0.0295(10) Uani 1 1 d . . .
O12 O 0.3383(5) 0.6120(3) 0.0612(2) 0.0383(11) Uani 1 1 d . . .
O13 O 0.5425(5) 0.5915(3) -0.0062(2) 0.0434(12) Uani 1 1 d . . .
O14 O 0.1815(5) 0.4963(3) 0.1372(2) 0.0376(11) Uani 1 1 d . . .
O15 O 0.2306(5) 0.3587(3) 0.1314(2) 0.0447(12) Uani 1 1 d . . .
O16 O 0.2012(5) 0.5643(2) 0.24380(19) 0.0306(10) Uani 1 1 d . . .
N1 N -0.0342(6) 0.9769(3) 0.1640(2) 0.0277(12) Uani 1 1 d . . .
N2 N 0.4377(6) 0.4980(3) 0.1566(2) 0.0305(13) Uani 1 1 d . . .
C1 C -0.0060(8) 0.7381(4) 0.1552(3) 0.0280(15) Uani 1 1 d . . .
C2 C 0.4007(7) 0.7384(4) 0.1220(3) 0.0260(15) Uani 1 1 d . . .
C3 C 0.0050(8) 1.0580(4) 0.1315(3) 0.0353(17) Uani 1 1 d . . .
H3A H -0.0376 1.1015 0.1583 0.042 Uiso 1 1 calc R . .
H3B H -0.0318 1.0752 0.0926 0.042 Uiso 1 1 calc R . .
C4 C 0.1603(8) 1.0518(4) 0.1161(3) 0.0338(16) Uani 1 1 d . . .
C5 C -0.1374(8) 0.9564(4) 0.1342(3) 0.0353(16) Uani 1 1 d . . .
H5A H -0.2099 1.0065 0.1268 0.042 Uiso 1 1 calc R . .
H5B H -0.1813 0.9125 0.1619 0.042 Uiso 1 1 calc R . .
C6 C -0.0631(8) 0.9258(4) 0.0714(3) 0.0335(16) Uani 1 1 d . . .
C7 C -0.0782(7) 0.9751(4) 0.2327(3) 0.0322(15) Uani 1 1 d . . .
H7A H -0.0966 0.9194 0.2520 0.039 Uiso 1 1 calc R . .
H7B H -0.1648 1.0165 0.2413 0.039 Uiso 1 1 calc R . .
C8 C 0.0296(7) 0.9942(4) 0.2617(3) 0.0255(14) Uani 1 1 d . . .
C9 C 0.1593(7) 0.9409(4) 0.2588(3) 0.0283(15) Uani 1 1 d . . .
C10 C 0.2615(7) 0.9576(4) 0.2875(3) 0.0284(15) Uani 1 1 d . . .
C11 C 0.2257(8) 1.0303(4) 0.3150(3) 0.0349(17) Uani 1 1 d . . .
H11 H 0.2921 1.0422 0.3337 0.042 Uiso 1 1 calc R . .
C12 C 0.0984(7) 1.0869(4) 0.3170(3) 0.0322(16) Uani 1 1 d . . .
C13 C 0.0001(7) 1.0677(4) 0.2897(3) 0.0291(15) Uani 1 1 d . . .
H13 H -0.0869 1.1042 0.2900 0.035 Uiso 1 1 calc R . .
C14 C 0.4072(7) 0.8993(4) 0.2835(3) 0.0329(16) Uani 1 1 d . . .
C15 C 0.4993(8) 0.9267(5) 0.3200(4) 0.052(2) Uani 1 1 d . . .
H15A H 0.5086 0.9842 0.3033 0.078 Uiso 1 1 calc R . .
H15B H 0.5903 0.8899 0.3153 0.078 Uiso 1 1 calc R . .
H15C H 0.4564 0.9231 0.3640 0.078 Uiso 1 1 calc R . .
C16 C 0.4811(8) 0.9057(4) 0.2131(3) 0.0413(18) Uani 1 1 d . . .
H16A H 0.4832 0.9641 0.1960 0.062 Uiso 1 1 calc R . .
H16B H 0.4306 0.8840 0.1896 0.062 Uiso 1 1 calc R . .
H16C H 0.5752 0.8730 0.2098 0.062 Uiso 1 1 calc R . .
C17 C 0.3984(7) 0.8079(4) 0.3134(3) 0.0335(16) Uani 1 1 d . . .
C18 C 0.4868(8) 0.7377(4) 0.2886(3) 0.0395(17) Uani 1 1 d . . .
H18 H 0.5481 0.7459 0.2501 0.047 Uiso 1 1 calc R . .
C19 C 0.4851(9) 0.6579(4) 0.3195(4) 0.0453(19) Uani 1 1 d . . .
H19 H 0.5446 0.6123 0.3016 0.054 Uiso 1 1 calc R . .
C20 C 0.3993(10) 0.6431(5) 0.3757(4) 0.055(2) Uani 1 1 d . . .
H20 H 0.4017 0.5878 0.3969 0.066 Uiso 1 1 calc R . .
C21 C 0.3071(9) 0.7110(5) 0.4018(3) 0.049(2) Uani 1 1 d . . .
H21 H 0.2447 0.7014 0.4398 0.059 Uiso 1 1 calc R . .
C22 C 0.3090(8) 0.7923(4) 0.3711(3) 0.0407(18) Uani 1 1 d . . .
H22 H 0.2494 0.8379 0.3892 0.049 Uiso 1 1 calc R . .
C23 C 0.0722(8) 1.1700(4) 0.3456(3) 0.0385(17) Uani 1 1 d . . .
C24 C 0.1861(8) 1.2193(4) 0.3117(3) 0.0433(19) Uani 1 1 d . . .
H24A H 0.1817 1.2339 0.2675 0.065 Uiso 1 1 calc R . .
H24B H 0.2764 1.1847 0.3165 0.065 Uiso 1 1 calc R . .
H24C H 0.1719 1.2702 0.3298 0.065 Uiso 1 1 calc R . .
C25 C -0.0676(8) 1.2272(4) 0.3363(4) 0.050(2) Uani 1 1 d . . .
H25A H -0.0684 1.2432 0.2919 0.075 Uiso 1 1 calc R . .
H25B H -0.0811 1.2773 0.3553 0.075 Uiso 1 1 calc R . .
H25C H -0.1418 1.1973 0.3559 0.075 Uiso 1 1 calc R . .
C26 C 0.0727(8) 1.1445(4) 0.4161(3) 0.0382(18) Uani 1 1 d . . .
C27 C 0.1858(9) 1.1462(4) 0.4428(3) 0.0448(19) Uani 1 1 d . . .
H27 H 0.2638 1.1649 0.4173 0.054 Uiso 1 1 calc R . .
C28 C 0.1831(11) 1.1201(5) 0.5075(4) 0.061(2) Uani 1 1 d . . .
H28 H 0.2585 1.1223 0.5249 0.073 Uiso 1 1 calc R . .
C29 C 0.0695(13) 1.0911(5) 0.5456(4) 0.073(3) Uani 1 1 d . . .
H29 H 0.0684 1.0722 0.5886 0.088 Uiso 1 1 calc R . .
C30 C -0.0431(12) 1.0904(6) 0.5194(5) 0.077(3) Uani 1 1 d . . .
H30 H -0.1223 1.0726 0.5446 0.093 Uiso 1 1 calc R . .
C31 C -0.0368(10) 1.1155(5) 0.4570(4) 0.060(2) Uani 1 1 d . . .
H31 H -0.1130 1.1130 0.4403 0.072 Uiso 1 1 calc R . .
C32 C 0.5360(7) 0.5210(4) 0.0986(3) 0.0331(16) Uani 1 1 d . . .
H32A H 0.5902 0.4692 0.0829 0.040 Uiso 1 1 calc R . .
H32B H 0.6007 0.5494 0.1090 0.040 Uiso 1 1 calc R . .
C33 C 0.4676(8) 0.5774(4) 0.0470(3) 0.0354(17) Uani 1 1 d . . .
C34 C 0.4001(7) 0.4162(4) 0.1582(3) 0.0333(16) Uani 1 1 d . . .
H34A H 0.3994 0.3843 0.2005 0.040 Uiso 1 1 calc R . .
H34B H 0.4720 0.3840 0.1292 0.040 Uiso 1 1 calc R . .
C35 C 0.2613(8) 0.4238(4) 0.1409(3) 0.0357(17) Uani 1 1 d . . .
C36 C 0.4954(8) 0.5009(4) 0.2128(3) 0.0340(16) Uani 1 1 d . . .
H36A H 0.5073 0.5583 0.2114 0.041 Uiso 1 1 calc R . .
H36B H 0.5874 0.4638 0.2101 0.041 Uiso 1 1 calc R . .
C37 C 0.4063(7) 0.4748(4) 0.2751(3) 0.0272(15) Uani 1 1 d . . .
C38 C 0.2598(7) 0.5044(3) 0.2863(3) 0.0242(14) Uani 1 1 d . . .
C39 C 0.1805(7) 0.4711(4) 0.3415(3) 0.0289(15) Uani 1 1 d . . .
C40 C 0.2490(8) 0.4184(4) 0.3885(3) 0.0329(16) Uani 1 1 d . . .
H40 H 0.1948 0.3988 0.4266 0.040 Uiso 1 1 calc R . .
C41 C 0.3948(7) 0.3940(4) 0.3808(3) 0.0300(15) Uani 1 1 d . . .
C42 C 0.4700(7) 0.4212(4) 0.3220(3) 0.0299(15) Uani 1 1 d . . .
H42 H 0.5669 0.4028 0.3138 0.036 Uiso 1 1 calc R . .
C43 C 0.0192(7) 0.4933(4) 0.3511(3) 0.0301(15) Uani 1 1 d . . .
C44 C -0.0253(8) 0.4652(4) 0.2978(3) 0.0408(18) Uani 1 1 d . . .
H44A H -0.1258 0.4789 0.3031 0.061 Uiso 1 1 calc R . .
H44B H 0.0070 0.4050 0.2989 0.061 Uiso 1 1 calc R . .
H44C H 0.0147 0.4941 0.2578 0.061 Uiso 1 1 calc R . .
C45 C -0.0522(8) 0.4465(4) 0.4140(3) 0.0409(17) Uani 1 1 d . . .
H45A H -0.1522 0.4626 0.4177 0.061 Uiso 1 1 calc R . .
H45B H -0.0256 0.4617 0.4490 0.061 Uiso 1 1 calc R . .
H45C H -0.0231 0.3862 0.4143 0.061 Uiso 1 1 calc R . .
C46 C -0.0345(7) 0.5892(4) 0.3536(3) 0.0309(15) Uani 1 1 d . . .
C47 C -0.0002(7) 0.6234(4) 0.3989(3) 0.0363(16) Uani 1 1 d . . .
H47 H 0.0577 0.5890 0.4256 0.044 Uiso 1 1 calc R . .
C48 C -0.0505(7) 0.7084(4) 0.4055(3) 0.0365(17) Uani 1 1 d . . .
H48 H -0.0283 0.7301 0.4372 0.044 Uiso 1 1 calc R . .
C49 C -0.1337(8) 0.7612(5) 0.3649(4) 0.048(2) Uani 1 1 d . . .
H49 H -0.1671 0.8185 0.3683 0.057 Uiso 1 1 calc R . .
C50 C -0.1650(8) 0.7255(4) 0.3193(4) 0.0445(18) Uani 1 1 d . . .
H50 H -0.2204 0.7597 0.2915 0.053 Uiso 1 1 calc R . .
C51 C -0.1168(7) 0.6414(4) 0.3140(3) 0.0358(16) Uani 1 1 d . . .
H51 H -0.1405 0.6194 0.2828 0.043 Uiso 1 1 calc R . .
C52 C 0.4665(8) 0.3403(4) 0.4333(3) 0.0404(18) Uani 1 1 d . . .
C53 C 0.6012(8) 0.3710(5) 0.4326(3) 0.0442(19) Uani 1 1 d . . .
H53A H 0.5777 0.4298 0.4379 0.066 Uiso 1 1 calc R . .
H53B H 0.6642 0.3643 0.3929 0.066 Uiso 1 1 calc R . .
H53C H 0.6455 0.3379 0.4666 0.066 Uiso 1 1 calc R . .
C54 C 0.3719(9) 0.3486(6) 0.4977(3) 0.063(2) Uani 1 1 d . . .
H54A H 0.3445 0.4074 0.5031 0.095 Uiso 1 1 calc R . .
H54B H 0.4217 0.3172 0.5304 0.095 Uiso 1 1 calc R . .
H54C H 0.2900 0.3264 0.5003 0.095 Uiso 1 1 calc R . .
C55 C 0.5119(8) 0.2458(4) 0.4247(3) 0.0390(17) Uani 1 1 d . . .
C56 C 0.5499(10) 0.1836(5) 0.4734(4) 0.064(3) Uani 1 1 d . . .
H56 H 0.5462 0.1991 0.5124 0.077 Uiso 1 1 calc R . .
C57 C 0.5926(12) 0.1005(6) 0.4663(5) 0.081(3) Uani 1 1 d . . .
H57 H 0.6164 0.0601 0.5004 0.098 Uiso 1 1 calc R . .
C58 C 0.6007(10) 0.0761(5) 0.4105(5) 0.069(3) Uani 1 1 d . . .
H58 H 0.6263 0.0189 0.4062 0.082 Uiso 1 1 calc R . .
C59 C 0.5716(9) 0.1349(4) 0.3613(4) 0.051(2) Uani 1 1 d . . .
H59 H 0.5830 0.1182 0.3220 0.061 Uiso 1 1 calc R . .
C60 C 0.5253(8) 0.2192(4) 0.3672(3) 0.0434(18) Uani 1 1 d . . .
H60 H 0.5029 0.2586 0.3324 0.052 Uiso 1 1 calc R . .
K1 K 0.18080(16) 0.71390(9) 0.28088(6) 0.0326(4) Uani 1 1 d . . .
K2 K 0.3492(2) 0.93322(14) -0.00602(9) 0.0493(6) Uani 0.80 1 d PU . .
K2X K 0.3087(16) 0.8610(9) -0.0156(6) 0.099(4) Uiso 0.20 1 d PU . .
K3 K 0.6739(3) 0.73368(14) -0.03063(10) 0.0559(6) Uani 0.80 1 d P . .
K3X K 0.7296(10) 0.8053(5) 0.0372(4) 0.046(2) Uiso 0.20 1 d P . .
K4A K 0.0795(4) 0.6166(2) 0.01474(17) 0.0586(10) Uani 0.50 1 d P . 1
K4B K -0.0364(4) 0.5656(2) 0.07972(19) 0.0590(10) Uani 0.50 1 d P . 2
O21 O 0.5870(8) 0.8947(5) 0.0436(3) 0.099(3) Uani 1 1 d . . .
O22 O 0.5296(8) 0.8789(5) -0.1075(3) 0.096(2) Uani 1 1 d . . .
C61 C 0.5625(17) 0.8426(8) -0.1681(6) 0.115(5) Uani 1 1 d . . .
C62 C 0.421(2) 0.8231(10) -0.1767(7) 0.151(6) Uani 1 1 d . . .
O23A O 0.8616(17) 0.7628(9) 0.0260(7) 0.074(3) Uiso 0.50 1 d P . 1
O23B O 0.9070(16) 0.7378(9) 0.0154(7) 0.074(3) Uiso 0.50 1 d P . 2
O24 O -0.1703(7) 0.5472(4) -0.0023(3) 0.0666(17) Uani 1 1 d . . .
O25 O -0.1007(11) 0.5012(8) 0.1273(5) 0.161(4) Uani 1 1 d . . .
O26 O -0.2738(6) 0.6346(3) 0.1682(2) 0.0521(14) Uani 1 1 d . . .
O27 O 0.2234(9) 0.7704(5) -0.0154(3) 0.102(3) Uani 1 1 d . . .
O28A O 0.0394(14) 0.6167(8) -0.1071(6) 0.073(3) Uiso 0.50 1 d P A 1
C63A C 0.102(3) 0.6490(18) -0.1713(13) 0.113(8) Uiso 0.50 1 d P A 1
C64A C 0.226(4) 0.643(2) -0.1458(15) 0.126(10) Uiso 0.50 1 d P A 1
O28B O -0.0420(17) 0.7415(9) -0.1515(6) 0.088(4) Uiso 0.50 1 d P . 2
C63B C 0.109(9) 0.714(5) -0.159(3) 0.30(4) Uiso 0.50 1 d P . 2
C64B C 0.208(4) 0.691(2) -0.1748(15) 0.122(10) Uiso 0.50 1 d P . 2

loop_
_atom_site_aniso_label
_atom_site_aniso_U_11
_atom_site_aniso_U_22
_atom_site_aniso_U_33
_atom_site_aniso_U_23
_atom_site_aniso_U_13
_atom_site_aniso_U_12
Fe1 0.0294(7) 0.0290(5) 0.0298(5) -0.0080(4) -0.0073(4) -0.0062(4)
Fe2 0.0293(7) 0.0315(5) 0.0303(5) -0.0098(4) -0.0100(4) -0.0042(4)
O1 0.030(3) 0.033(2) 0.032(2) -0.0093(19) -0.008(2) -0.007(2)
O2 0.038(3) 0.033(3) 0.047(3) -0.016(2) -0.021(2) -0.001(2)
O3 0.034(4) 0.037(3) 0.064(3) -0.015(2) -0.022(2) -0.005(2)
O4 0.038(3) 0.037(3) 0.036(3) -0.005(2) -0.009(2) -0.006(2)
O5 0.038(3) 0.033(2) 0.030(2) -0.005(2) -0.009(2) -0.007(2)
O6 0.025(3) 0.054(3) 0.055(3) -0.016(2) -0.003(2) -0.003(2)
O7 0.042(3) 0.034(3) 0.038(3) -0.007(2) -0.008(2) -0.010(2)
O8 0.060(4) 0.035(3) 0.081(4) -0.008(3) 0.006(3) -0.023(3)
O9 0.037(4) 0.037(3) 0.033(2) -0.0084(19) -0.012(2) -0.002(2)
O10 0.048(4) 0.045(3) 0.043(3) -0.009(2) -0.024(2) -0.005(2)
O11 0.031(3) 0.024(2) 0.038(2) -0.0135(18) -0.010(2) -0.0023(19)
O12 0.033(4) 0.046(3) 0.039(3) -0.012(2) -0.013(2) -0.004(2)
O13 0.046(4) 0.057(3) 0.027(3) -0.011(2) -0.005(2) -0.009(3)
O14 0.034(3) 0.039(3) 0.045(3) -0.022(2) -0.008(2) -0.004(2)
O15 0.042(3) 0.038(3) 0.063(3) -0.023(2) -0.011(2) -0.011(2)
O16 0.022(3) 0.031(2) 0.040(3) -0.0077(19) -0.009(2) -0.004(2)
N1 0.025(4) 0.026(3) 0.035(3) -0.007(2) -0.011(2) -0.002(2)
N2 0.034(4) 0.035(3) 0.027(3) -0.006(2) -0.009(2) -0.010(3)
C1 0.028(5) 0.026(3) 0.035(4) -0.003(3) -0.017(3) -0.005(3)
C2 0.022(4) 0.035(4) 0.027(3) -0.015(3) -0.008(3) -0.005(3)
C3 0.041(5) 0.029(3) 0.039(4) -0.010(3) -0.011(3) -0.006(3)
C4 0.045(5) 0.031(4) 0.026(3) 0.001(3) -0.008(3) -0.012(3)
C5 0.036(5) 0.040(4) 0.034(4) -0.007(3) -0.017(3) -0.003(3)
C6 0.039(5) 0.024(3) 0.036(4) 0.001(3) -0.012(3) -0.004(3)
C7 0.023(4) 0.037(4) 0.039(4) -0.016(3) -0.006(3) -0.002(3)
C8 0.025(4) 0.027(3) 0.027(3) -0.010(3) -0.005(3) -0.006(3)
C9 0.030(4) 0.026(3) 0.026(3) -0.008(3) 0.000(3) -0.001(3)
C10 0.023(4) 0.032(3) 0.033(3) -0.012(3) -0.007(3) -0.005(3)
C11 0.036(5) 0.034(4) 0.041(4) -0.016(3) -0.011(3) -0.008(3)
C12 0.029(5) 0.031(4) 0.040(4) -0.017(3) -0.005(3) -0.005(3)
C13 0.023(4) 0.029(3) 0.036(4) -0.009(3) -0.007(3) 0.000(3)
C14 0.021(4) 0.031(3) 0.050(4) -0.018(3) -0.010(3) 0.001(3)
C15 0.032(5) 0.045(4) 0.087(6) -0.030(4) -0.024(4) 0.003(4)
C16 0.031(5) 0.038(4) 0.054(5) -0.007(3) -0.009(3) -0.005(3)
C17 0.030(5) 0.039(4) 0.038(4) -0.015(3) -0.021(3) 0.002(3)
C18 0.026(5) 0.044(4) 0.055(4) -0.019(3) -0.021(3) 0.004(3)
C19 0.055(6) 0.032(4) 0.058(5) -0.007(3) -0.034(4) -0.003(4)
C20 0.074(7) 0.032(4) 0.072(6) 0.002(4) -0.050(5) -0.008(4)
C21 0.053(6) 0.067(6) 0.036(4) -0.002(4) -0.025(4) -0.017(4)
C22 0.044(5) 0.043(4) 0.038(4) -0.015(3) -0.014(3) -0.003(4)
C23 0.039(5) 0.033(4) 0.052(4) -0.019(3) -0.011(3) -0.010(3)
C24 0.050(6) 0.043(4) 0.041(4) -0.016(3) -0.003(4) -0.013(4)
C25 0.033(5) 0.042(4) 0.082(6) -0.033(4) -0.011(4) -0.001(4)
C26 0.038(5) 0.039(4) 0.044(4) -0.030(3) 0.005(3) -0.013(3)
C27 0.050(6) 0.038(4) 0.043(4) -0.011(3) -0.002(4) -0.005(4)
C28 0.088(8) 0.047(5) 0.049(5) -0.014(4) -0.011(5) -0.013(5)
C29 0.136(11) 0.047(5) 0.036(5) -0.018(4) -0.001(6) -0.023(6)
C30 0.099(9) 0.070(6) 0.069(6) -0.048(5) 0.034(6) -0.044(6)
C31 0.064(7) 0.069(6) 0.054(5) -0.037(4) 0.018(4) -0.028(5)
C32 0.032(5) 0.040(4) 0.025(3) -0.012(3) -0.004(3) 0.001(3)
C33 0.039(5) 0.040(4) 0.033(4) -0.013(3) -0.010(3) -0.010(4)
C34 0.036(5) 0.032(4) 0.034(4) -0.016(3) -0.007(3) -0.001(3)
C35 0.040(5) 0.035(4) 0.033(4) -0.013(3) -0.002(3) -0.008(3)
C36 0.035(5) 0.037(4) 0.034(4) -0.011(3) -0.009(3) -0.008(3)
C37 0.034(5) 0.026(3) 0.024(3) -0.004(2) -0.007(3) -0.008(3)
C38 0.031(5) 0.020(3) 0.024(3) -0.006(2) -0.010(3) -0.002(3)
C39 0.024(4) 0.026(3) 0.038(4) -0.010(3) -0.007(3) -0.003(3)
C40 0.040(5) 0.033(3) 0.027(3) -0.006(3) -0.005(3) -0.010(3)
C41 0.029(5) 0.030(3) 0.031(4) -0.004(3) -0.007(3) -0.005(3)
C42 0.025(4) 0.030(3) 0.038(4) -0.008(3) -0.012(3) -0.004(3)
C43 0.018(4) 0.033(3) 0.038(4) -0.006(3) -0.003(3) -0.005(3)
C44 0.041(5) 0.037(4) 0.051(4) -0.013(3) -0.016(4) -0.009(3)
C45 0.030(5) 0.041(4) 0.051(4) -0.009(3) -0.004(3) -0.009(3)
C46 0.028(4) 0.038(4) 0.027(3) -0.011(3) 0.001(3) -0.006(3)
C47 0.029(5) 0.041(4) 0.037(4) -0.003(3) -0.005(3) -0.007(3)
C48 0.032(5) 0.037(4) 0.042(4) -0.017(3) -0.004(3) -0.004(3)
C49 0.040(5) 0.043(4) 0.059(5) -0.022(4) -0.004(4) 0.001(4)
C50 0.029(5) 0.041(4) 0.060(5) -0.009(3) -0.014(4) 0.008(3)
C51 0.026(5) 0.044(4) 0.038(4) -0.014(3) -0.006(3) -0.002(3)
C52 0.047(5) 0.046(4) 0.029(4) 0.001(3) -0.012(3) -0.010(4)
C53 0.050(6) 0.055(4) 0.039(4) -0.009(3) -0.028(4) -0.013(4)
C54 0.053(6) 0.097(7) 0.034(4) -0.009(4) -0.017(4) 0.004(5)
C55 0.035(5) 0.040(4) 0.045(4) 0.003(3) -0.019(3) -0.010(3)
C56 0.088(8) 0.043(5) 0.068(6) 0.008(4) -0.037(5) -0.019(5)
C57 0.107(10) 0.054(6) 0.089(7) 0.026(5) -0.060(7) -0.018(6)
C58 0.075(8) 0.047(5) 0.094(7) 0.000(5) -0.047(6) -0.008(5)
C59 0.047(6) 0.041(4) 0.070(5) -0.012(4) -0.024(4) -0.002(4)
C60 0.044(5) 0.035(4) 0.053(5) -0.004(3) -0.017(4) -0.007(3)
K1 0.0376(10) 0.0341(8) 0.0296(8) -0.0076(6) -0.0096(6) -0.0087(7)
K2 0.0407(15) 0.0592(13) 0.0361(11) -0.0014(9) -0.0026(9) 0.0034(10)
K3 0.0652(18) 0.0618(14) 0.0437(12) -0.0163(10) -0.0070(11) -0.0151(12)
K4A 0.053(3) 0.063(2) 0.072(2) -0.0350(19) -0.0314(19) 0.0024(19)
K4B 0.050(3) 0.065(2) 0.073(3) -0.033(2) -0.030(2) 0.0038(19)
O21 0.114(7) 0.141(6) 0.066(4) 0.015(4) -0.030(4) -0.086(6)
O22 0.083(6) 0.121(6) 0.086(5) -0.041(4) 0.009(4) -0.026(5)
C61 0.155(14) 0.099(9) 0.089(8) -0.039(7) 0.003(8) -0.025(9)
C62 0.185(18) 0.140(13) 0.147(13) -0.056(10) -0.089(12) 0.011(12)
O24 0.068(5) 0.079(4) 0.058(3) -0.026(3) -0.001(3) -0.022(3)
O25 0.113(9) 0.229(12) 0.148(9) -0.050(8) -0.036(7) -0.018(8)
O26 0.043(4) 0.055(3) 0.063(3) -0.009(3) -0.013(3) -0.015(3)
O27 0.113(7) 0.132(6) 0.052(4) -0.011(4) -0.016(4) -0.007(5)

loop_
_atom_type_symbol
_atom_type_description
_atom_type_scat_dispersion_real
_atom_type_scat_dispersion_imag
_atom_type_scat_source
C C 0.0033 0.0016 'International Tables Vol C Tables 4.2.6.8 and 6.1.1.4'
H H 0.0000 0.0000 'International Tables Vol C Tables 4.2.6.8 and 6.1.1.4'
N N 0.0061 0.0033 'International Tables Vol C Tables 4.2.6.8 and 6.1.1.4'
O O 0.0106 0.0060 'International Tables Vol C Tables 4.2.6.8 and 6.1.1.4'
K K 0.2009 0.2494 'International Tables Vol C Tables 4.2.6.8 and 6.1.1.4'
Fe Fe 0.3463 0.8444 'International Tables Vol C Tables 4.2.6.8 and 6.1.1.4'

loop_
_geom_angle_atom_site_label_1
_geom_angle_atom_site_label_2
_geom_angle_atom_site_label_3
_geom_angle
_geom_angle_site_symmetry_1
_geom_angle_site_symmetry_3
O11 Fe1 O4 103.73(18) . .
O11 Fe1 O1 88.72(17) . .
O4 Fe1 O1 100.47(18) . .
O11 Fe1 O7 90.73(17) . .
O4 Fe1 O7 85.76(19) . .
O1 Fe1 O7 173.7(2) . .
O11 Fe1 O9 166.4(2) . .
O4 Fe1 O9 89.88(19) . .
O1 Fe1 O9 88.61(17) . .
O7 Fe1 O9 90.46(17) . .
O11 Fe1 N1 90.48(18) . .
O4 Fe1 N1 158.94(18) . .
O1 Fe1 N1 95.23(19) . .
O7 Fe1 N1 78.49(19) . .
O9 Fe1 N1 76.48(18) . .
O16 Fe2 O2 100.93(19) . .
O16 Fe2 O5 92.39(17) . .
O2 Fe2 O5 101.09(18) . .
O16 Fe2 O12 166.5(2) . .
O2 Fe2 O12 92.29(19) . .
O5 Fe2 O12 87.54(17) . .
O16 Fe2 O14 91.99(17) . .
O2 Fe2 O14 87.35(18) . .
O5 Fe2 O14 169.6(2) . .
O12 Fe2 O14 86.00(17) . .
O16 Fe2 N2 86.91(18) . .
O2 Fe2 N2 164.34(17) . .
O5 Fe2 N2 92.02(19) . .
O12 Fe2 N2 79.64(19) . .
O14 Fe2 N2 78.77(19) . .
C1 O1 Fe1 130.1(4) . .
C1 O1 K1 123.5(4) . .
Fe1 O1 K1 98.01(16) . .
C1 O2 Fe2 133.9(4) . .
C1 O2 K4B 121.4(4) . .
Fe2 O2 K4B 104.00(18) . .
C1 O2 K4A 122.8(4) . .
Fe2 O2 K4A 98.03(18) . .
K4B O2 K4A 36.74(13) . .
C1 O3 K3X 135.8(4) . 1_455
C2 O4 Fe1 130.8(4) . .
C2 O4 K2X 120.5(5) . .
Fe1 O4 K2X 102.9(4) . .
C2 O4 K2 133.4(4) . .
Fe1 O4 K2 95.73(17) . .
K2X O4 K2 29.6(3) . .
C2 O5 Fe2 128.7(4) . .
C2 O5 K1 127.6(4) . .
Fe2 O5 K1 94.22(17) . .
C2 O6 K3X 139.6(5) . .
C2 O6 K3 132.8(4) . .
K3X O6 K3 49.32(19) . .
C4 O7 Fe1 119.8(5) . .
C4 O7 K2 117.3(4) . .
Fe1 O7 K2 94.94(16) . .
C4 O8 K3 161.2(5) . 2_675
C4 O8 K3X 116.9(4) . 2_675
K3 O8 K3X 44.54(17) 2_675 2_675
C6 O9 Fe1 117.4(4) . .
C6 O9 K2X 143.2(5) . .
Fe1 O9 K2X 97.2(4) . .
C6 O9 K2 137.6(4) . .
Fe1 O9 K2 85.72(17) . .
K2X O9 K2 27.1(3) . .
C6 O10 K3X 116.2(4) . 1_455
C6 O10 K2 124.9(4) . 2_575
K3X O10 K2 97.3(3) 1_455 2_575
C6 O10 K2X 105.3(4) . 2_575
K3X O10 K2X 120.0(4) 1_455 2_575
K2 O10 K2X 23.5(2) 2_575 2_575
C9 O11 Fe1 124.1(4) . .
C9 O11 K1 128.9(3) . .
Fe1 O11 K1 101.63(15) . .
C33 O12 Fe2 116.9(4) . .
C33 O12 K4A 135.6(4) . .
Fe2 O12 K4A 95.14(19) . .
C33 O13 K3 117.5(4) . .
C35 O14 Fe2 119.2(4) . .
C35 O14 K4B 133.3(4) . .
Fe2 O14 K4B 105.1(2) . .
C35 O14 K4A 129.1(4) . .
Fe2 O14 K4A 87.94(16) . .
K4B O14 K4A 34.48(13) . .
C35 O15 K3 131.3(4) . 2_665
C38 O16 Fe2 135.1(4) . .
C38 O16 K1 106.6(3) . .
Fe2 O16 K1 98.78(16) . .
C7 N1 C5 113.6(5) . .
C7 N1 C3 112.4(5) . .
C5 N1 C3 110.4(5) . .
C7 N1 Fe1 107.5(4) . .
C5 N1 Fe1 103.9(4) . .
C3 N1 Fe1 108.5(4) . .
C32 N2 C34 112.2(5) . .
C32 N2 C36 109.6(5) . .
C34 N2 C36 113.0(5) . .
C32 N2 Fe2 105.7(4) . .
C34 N2 Fe2 108.0(4) . .
C36 N2 Fe2 108.0(4) . .
O3 C1 O2 120.6(5) . .
O3 C1 O1 120.8(6) . .
O2 C1 O1 118.5(6) . .
O6 C2 O5 122.0(6) . .
O6 C2 O4 119.1(6) . .
O5 C2 O4 118.9(6) . .
O6 C2 K2X 92.7(4) . .
O5 C2 K2X 134.0(5) . .
O4 C2 K2X 40.8(4) . .
N1 C3 C4 112.4(5) . .
O8 C4 O7 124.2(7) . .
O8 C4 C3 118.6(6) . .
O7 C4 C3 117.1(6) . .
O8 C4 K2 104.6(4) . .
O7 C4 K2 44.2(3) . .
C3 C4 K2 116.4(4) . .
N1 C5 C6 109.1(6) . .
O10 C6 O9 125.1(6) . .
O10 C6 C5 118.7(7) . .
O9 C6 C5 116.2(6) . .
O10 C6 K3X 45.1(3) . 1_455
O9 C6 K3X 115.4(4) . 1_455
C5 C6 K3X 106.6(4) . 1_455
N1 C7 C8 112.4(5) . .
C9 C8 C13 120.4(6) . .
C9 C8 C7 119.7(5) . .
C13 C8 C7 119.8(6) . .
O11 C9 C8 119.1(6) . .
O11 C9 C10 120.8(6) . .
C8 C9 C10 120.1(5) . .
C11 C10 C9 116.8(6) . .
C11 C10 C14 122.8(6) . .
C9 C10 C14 120.4(5) . .
C10 C11 C12 124.8(6) . .
C11 C12 C13 116.8(5) . .
C11 C12 C23 120.6(6) . .
C13 C12 C23 122.4(6) . .
C12 C13 C8 121.0(6) . .
C17 C14 C10 111.7(5) . .
C17 C14 C15 105.4(5) . .
C10 C14 C15 111.8(5) . .
C17 C14 C16 112.3(5) . .
C10 C14 C16 108.2(5) . .
C15 C14 C16 107.5(6) . .
C22 C17 C18 117.3(6) . .
C22 C17 C14 119.7(6) . .
C18 C17 C14 122.7(6) . .
C22 C17 K1 76.2(4) . .
C18 C17 K1 77.6(4) . .
C14 C17 K1 121.1(4) . .
C19 C18 C17 121.1(7) . .
C19 C18 K1 77.7(4) . .
C17 C18 K1 77.4(4) . .
C20 C19 C18 121.5(7) . .
C20 C19 K1 77.9(5) . .
C18 C19 K1 78.1(4) . .
C19 C20 C21 119.5(7) . .
C19 C20 K1 77.9(4) . .
C21 C20 K1 75.7(4) . .
C22 C21 C20 119.4(7) . .
C22 C21 K1 78.0(4) . .
C20 C21 K1 79.1(4) . .
C21 C22 C17 121.2(7) . .
C21 C22 K1 77.0(4) . .
C17 C22 K1 78.8(4) . .
C25 C23 C26 109.3(6) . .
C25 C23 C24 107.3(6) . .
C26 C23 C24 112.5(6) . .
C25 C23 C12 111.8(5) . .
C26 C23 C12 107.2(5) . .
C24 C23 C12 108.9(6) . .
C31 C26 C27 115.7(7) . .
C31 C26 C23 121.6(7) . .
C27 C26 C23 122.7(6) . .
C28 C27 C26 120.7(7) . .
C29 C28 C27 120.2(9) . .
C28 C29 C30 119.1(8) . .
C31 C30 C29 119.1(9) . .
C30 C31 C26 125.2(9) . .
N2 C32 C33 114.3(6) . .
O13 C33 O12 124.0(6) . .
O13 C33 C32 118.0(7) . .
O12 C33 C32 117.9(6) . .
N2 C34 C35 114.2(5) . .
O15 C35 O14 123.9(7) . .
O15 C35 C34 118.4(6) . .
O14 C35 C34 117.7(6) . .
N2 C36 C37 114.4(5) . .
C42 C37 C38 120.2(6) . .
C42 C37 C36 119.0(6) . .
C38 C37 C36 120.8(6) . .
O16 C38 C39 121.6(6) . .
O16 C38 C37 119.7(5) . .
C39 C38 C37 118.7(5) . .
C38 C39 C40 119.0(6) . .
C38 C39 C43 119.9(6) . .
C40 C39 C43 121.0(6) . .
C41 C40 C39 123.0(6) . .
C42 C41 C40 116.1(6) . .
C42 C41 C52 121.9(6) . .
C40 C41 C52 122.0(6) . .
C37 C42 C41 122.4(7) . .
C44 C43 C39 108.6(5) . .
C44 C43 C46 112.1(5) . .
C39 C43 C46 110.1(5) . .
C44 C43 C45 106.7(5) . .
C39 C43 C45 112.9(5) . .
C46 C43 C45 106.5(5) . .
C51 C46 C47 118.3(6) . .
C51 C46 C43 123.3(6) . .
C47 C46 C43 118.3(6) . .
C51 C46 K1 81.5(4) . .
C47 C46 K1 72.5(4) . .
C43 C46 K1 116.8(4) . .
C46 C47 C48 121.1(6) . .
C46 C47 K1 82.8(4) . .
C48 C47 K1 78.1(4) . .
C49 C48 C47 120.2(6) . .
C49 C48 K1 81.9(4) . .
C47 C48 K1 76.4(4) . .
C50 C49 C48 117.5(6) . .
C50 C49 K1 81.0(4) . .
C48 C49 K1 73.2(4) . .
C51 C50 C49 121.8(7) . .
C51 C50 K1 78.5(4) . .
C49 C50 K1 75.0(5) . .
C46 C51 C50 121.0(6) . .
C46 C51 K1 74.7(4) . .
C50 C51 K1 77.9(4) . .
C41 C52 C54 110.9(6) . .
C41 C52 C53 109.4(5) . .
C54 C52 C53 107.9(6) . .
C41 C52 C55 112.1(5) . .
C54 C52 C55 109.7(6) . .
C53 C52 C55 106.7(6) . .
C56 C55 C60 116.2(7) . .
C56 C55 C52 121.3(6) . .
C60 C55 C52 122.4(6) . .
C57 C56 C55 122.2(8) . .
C58 C57 C56 120.4(8) . .
C59 C58 C57 119.3(8) . .
C58 C59 C60 121.7(8) . .
C59 C60 C55 120.1(7) . .
O11 K1 O16 138.65(13) . .
O11 K1 O1 61.30(12) . .
O16 K1 O1 85.44(13) . .
O11 K1 O5 81.43(13) . .
O16 K1 O5 62.03(13) . .
O1 K1 O5 66.51(13) . .
O11 K1 C47 135.35(16) . .
O16 K1 C47 79.02(15) . .
O1 K1 C47 114.69(16) . .
O5 K1 C47 141.00(15) . .
O11 K1 C48 109.92(15) . .
O16 K1 C48 102.75(15) . .
O1 K1 C48 107.42(17) . .
O5 K1 C48 163.29(15) . .
C47 K1 C48 25.50(16) . .
O11 K1 C21 98.09(17) . .
O16 K1 C21 117.35(18) . .
O1 K1 C21 157.19(18) . .
O5 K1 C21 123.18(19) . .
C47 K1 C21 72.01(19) . .
C48 K1 C21 68.7(2) . .
O11 K1 C22 73.18(15) . .
O16 K1 C22 139.50(17) . .
O1 K1 C22 133.50(16) . .
O5 K1 C22 117.24(17) . .
C47 K1 C22 90.59(18) . .
C48 K1 C22 78.55(18) . .
C21 K1 C22 24.92(17) . .
O11 K1 C20 111.55(17) . .
O16 K1 C20 95.75(16) . .
O1 K1 C20 167.3(2) . .
O5 K1 C20 102.8(2) . .
C47 K1 C20 77.9(2) . .
C48 K1 C20 84.7(2) . .
C21 K1 C20 25.1(2) . .
C22 K1 C20 43.76(18) . .
O11 K1 C19 99.69(17) . .
O16 K1 C19 92.93(16) . .
O1 K1 C19 143.25(19) . .
O5 K1 C19 80.33(18) . .
C47 K1 C19 100.9(2) . .
C48 K1 C19 108.7(2) . .
C21 K1 C19 43.4(2) . .
C22 K1 C19 50.42(19) . .
C20 K1 C19 24.2(2) . .
O11 K1 C17 60.51(15) . .
O16 K1 C17 134.77(16) . .
O1 K1 C17 120.34(15) . .
O5 K1 C17 92.97(16) . .
C47 K1 C17 114.93(17) . .
C48 K1 C17 103.26(17) . .
C21 K1 C17 44.19(18) . .
C22 K1 C17 25.04(17) . .
C20 K1 C17 51.08(18) . .
C19 K1 C17 43.58(17) . .
O11 K1 C18 75.54(16) . .
O16 K1 C18 110.00(16) . .
O1 K1 C18 124.93(16) . .
O5 K1 C18 75.13(16) . .
C47 K1 C18 120.02(19) . .
C48 K1 C18 118.88(19) . .
C21 K1 C18 50.7(2) . .
C22 K1 C18 43.50(18) . .
C20 K1 C18 42.9(2) . .
C19 K1 C18 24.21(17) . .
C17 K1 C18 24.97(16) . .
K2X K2 O22 74.0(6) . .
K2X K2 O21 113.1(6) . .
O22 K2 O21 82.3(2) . .
K2X K2 O10 105.3(6) . 2_575
O22 K2 O10 116.4(2) . 2_575
O21 K2 O10 140.9(2) . 2_575
K2X K2 O7 113.4(6) . .
O22 K2 O7 162.7(2) . .
O21 K2 O7 80.36(19) . .
O10 K2 O7 77.71(15) 2_575 .
K2X K2 O4 67.1(5) . .
O22 K2 O4 115.7(2) . .
O21 K2 O4 69.45(17) . .
O10 K2 O4 121.87(16) 2_575 .
O7 K2 O4 57.84(13) . .
K2X K2 O21 154.7(6) . 2_675
O22 K2 O21 91.4(2) . 2_675
O21 K2 O21 84.5(2) . 2_675
O10 K2 O21 62.36(19) 2_575 2_675
O7 K2 O21 86.58(17) . 2_675
O4 K2 O21 138.12(16) . 2_675
K2X K2 O9 60.6(6) . .
O22 K2 O9 133.22(19) . .
O21 K2 O9 124.07(17) . .
O10 K2 O9 69.27(14) 2_575 .
O7 K2 O9 59.39(13) . .
O4 K2 O9 56.89(14) . .
O21 K2 O9 125.6(2) 2_675 .
K2X K2 O27 6.6(6) . .
O22 K2 O27 80.6(2) . .
O21 K2 O27 115.5(2) . .
O10 K2 O27 101.82(18) 2_575 .
O7 K2 O27 107.34(16) . .
O4 K2 O27 63.84(14) . .
O21 K2 O27 156.87(18) 2_675 .
O9 K2 O27 53.95(16) . .
K2X K2 C4 121.7(6) . .
O22 K2 C4 164.2(2) . .
O21 K2 C4 92.1(2) . .
O10 K2 C4 60.31(15) 2_575 .
O7 K2 C4 18.53(13) . .
O4 K2 C4 75.40(14) . .
O21 K2 C4 73.32(19) 2_675 .
O9 K2 C4 61.77(14) . .
O27 K2 C4 115.08(17) . .
K2X K2 Fe1 79.0(6) . .
O22 K2 Fe1 146.21(18) . .
O21 K2 Fe1 90.04(14) . .
O10 K2 Fe1 89.91(12) 2_575 .
O7 K2 Fe1 34.62(9) . .
O4 K2 Fe1 32.52(10) . .
O21 K2 Fe1 120.70(16) 2_675 .
O9 K2 Fe1 35.05(8) . .
O27 K2 Fe1 73.16(12) . .
C4 K2 Fe1 47.86(10) . .
K2X K2 K3 67.0(6) . .
O22 K2 K3 46.03(18) . .
O21 K2 K3 52.37(18) . .
O10 K2 K3 161.47(12) 2_575 .
O7 K2 K3 120.70(12) . .
O4 K2 K3 71.92(11) . .
O21 K2 K3 117.22(18) 2_675 .
O9 K2 K3 116.60(11) . .
O27 K2 K3 72.02(15) . .
C4 K2 K3 138.22(13) . .
Fe1 K2 K3 104.42(6) . .
K2 K2X O27 168.4(10) . .
K2 K2X O4 83.3(6) . .
O27 K2X O4 90.7(5) . .
K2 K2X O22 75.5(6) . .
O27 K2X O22 116.0(7) . .
O4 K2X O22 124.0(6) . .
K2 K2X O9 92.4(7) . .
O27 K2X O9 76.1(5) . .
O4 K2X O9 64.3(3) . .
O22 K2X O9 163.4(6) . .
K2 K2X O10 51.2(5) . 2_575
O27 K2X O10 122.3(7) . 2_575
O4 K2X O10 107.3(4) . 2_575
O22 K2X O10 98.4(4) . 2_575
O9 K2X O10 65.0(3) . 2_575
K2 K2X C2 94.3(6) . .
O27 K2X C2 82.7(5) . .
O4 K2X C2 18.76(18) . .
O22 K2X C2 112.8(5) . .
O9 K2X C2 78.8(3) . .
O10 K2X C2 125.8(4) 2_575 .
K2 K2X Fe1 78.4(5) . .
O27 K2X Fe1 91.3(5) . .
O4 K2X Fe1 31.70(19) . .
O22 K2X Fe1 146.9(5) . .
O9 K2X Fe1 34.75(19) . .
O10 K2X Fe1 80.3(3) 2_575 .
C2 K2X Fe1 49.4(2) . .
K2 K2X K3 92.7(7) . .
O27 K2X K3 96.0(6) . .
O4 K2X K3 79.6(4) . .
O22 K2X K3 51.0(3) . .
O9 K2X K3 142.6(5) . .
O10 K2X K3 140.4(4) 2_575 .
C2 K2X K3 63.9(3) . .
Fe1 K2X K3 111.1(4) . .
K2 K2X K3X 66.3(6) . .
O27 K2X K3X 119.3(6) . .
O4 K2X K3X 62.1(3) . .
O22 K2X K3X 61.9(3) . .
O9 K2X K3X 123.8(4) . .
O10 K2X K3X 117.6(4) 2_575 .
C2 K2X K3X 53.8(2) . .
Fe1 K2X K3X 89.1(3) . .
K3 K2X K3X 31.01(16) . .
K2 K2X K4A 162.7(7) . .
O27 K2X K4A 7.3(3) . .
O4 K2X K4A 83.4(3) . .
O22 K2X K4A 121.4(4) . .
O9 K2X K4A 71.8(3) . .
O10 K2X K4A 123.4(4) 2_575 .
C2 K2X K4A 76.2(3) . .
Fe1 K2X K4A 84.5(3) . .
K3 K2X K4A 95.9(3) . .
K3X K2X K4A 116.3(3) . .
K3X K3 O23A 30.1(3) . .
K3X K3 O23B 42.0(4) . .
O23A K3 O23B 11.9(4) . .
K3X K3 O15 147.2(3) . 2_665
O23A K3 O15 118.3(3) . 2_665
O23B K3 O15 106.8(3) . 2_665
K3X K3 O6 60.9(2) . .
O23A K3 O6 79.1(3) . .
O23B K3 O6 86.6(3) . .
O15 K3 O6 142.16(16) 2_665 .
K3X K3 O13 131.0(2) . .
O23A K3 O13 129.3(3) . .
O23B K3 O13 124.7(3) . .
O15 K3 O13 70.34(14) 2_665 .
O6 K3 O13 72.98(14) . .
K3X K3 O22 98.6(3) . .
O23A K3 O22 116.7(3) . .
O23B K3 O22 123.0(3) . .
O15 K3 O22 92.56(18) 2_665 .
O6 K3 O22 109.80(18) . .
O13 K3 O22 112.30(19) . .
K3X K3 O8 70.0(2) . 2_675
O23A K3 O8 69.6(3) . 2_675
O23B K3 O8 71.5(3) . 2_675
O15 K3 O8 92.81(15) 2_665 2_675
O6 K3 O8 125.01(15) . 2_675
O13 K3 O8 158.84(16) . 2_675
O22 K3 O8 54.04(19) . 2_675
K3X K3 O24 105.6(3) . 1_655
O23A K3 O24 82.6(3) . 1_655
O23B K3 O24 73.3(3) . 1_655
O15 K3 O24 62.53(15) 2_665 1_655
O6 K3 O24 89.41(15) . 1_655
O13 K3 O24 56.20(16) . 1_655
O22 K3 O24 154.46(18) . 1_655
O8 K3 O24 127.82(18) 2_675 1_655
K3X K3 O21 32.8(3) . .
O23A K3 O21 62.1(3) . .
O23B K3 O21 73.9(3) . .
O15 K3 O21 158.94(16) 2_665 .
O6 K3 O21 58.37(14) . .
O13 K3 O21 127.33(16) . .
O22 K3 O21 70.83(18) . .
O8 K3 O21 67.12(15) 2_675 .
O24 K3 O21 134.71(17) 1_655 .
K3X K3 O28B 99.8(3) . 1_655
O23A K3 O28B 77.7(4) . 1_655
O23B K3 O28B 69.5(4) . 1_655
O15 K3 O28B 50.2(2) 2_665 1_655
O6 K3 O28B 156.1(3) . 1_655
O13 K3 O28B 118.9(3) . 1_655
O22 K3 O28B 85.7(3) . 1_655
O8 K3 O28B 49.8(3) 2_675 1_655
O24 K3 O28B 82.3(3) 1_655 1_655
O21 K3 O28B 113.7(3) . 1_655
K3X K3 C61 120.4(3) . .
O23A K3 C61 128.9(4) . .
O23B K3 C61 129.5(4) . .
O15 K3 C61 67.2(2) 2_665 .
O6 K3 C61 130.1(3) . .
O13 K3 C61 101.2(3) . .
O22 K3 C61 25.4(2) . .
O8 K3 C61 59.3(3) 2_675 .
O24 K3 C61 129.3(2) 1_655 .
O21 K3 C61 95.8(2) . .
O28B K3 C61 70.5(4) 1_655 .
O23A K3X O21 158.2(9) . .
O23A K3X O23B 7.3(10) . .
O21 K3X O23B 162.3(7) . .
O23A K3X K3 89.8(8) . .
O21 K3X K3 103.0(4) . .
O23B K3X K3 82.4(5) . .
O23A K3X O6 119.6(8) . .
O21 K3X O6 81.7(4) . .
O23B K3X O6 115.9(6) . .
K3 K3X O6 69.8(2) . .
O23A K3X O10 80.1(7) . 1_655
O21 K3X O10 78.7(4) . 1_655
O23B K3X O10 86.0(6) . 1_655
K3 K3X O10 138.1(4) . 1_655
O6 K3X O10 149.0(4) . 1_655
O23A K3X O3 64.9(7) . 1_655
O21 K3X O3 112.9(4) . 1_655
O23B K3X O3 70.5(5) . 1_655
K3 K3X O3 137.2(4) . 1_655
O6 K3X O3 92.5(3) . 1_655
O10 K3X O3 73.7(2) 1_655 1_655
O23A K3X O8 84.1(8) . 2_675
O21 K3X O8 85.3(4) . 2_675
O23B K3X O8 81.7(5) . 2_675
K3 K3X O8 65.5(2) . 2_675
O6 K3X O8 128.9(3) . 2_675
O10 K3X O8 73.0(2) 1_655 2_675
O3 K3X O8 137.6(3) 1_655 2_675
O23A K3X C6 72.7(7) . 1_655
O21 K3X C6 88.3(4) . 1_655
O23B K3X C6 79.7(6) . 1_655
K3 K3X C6 151.3(4) . 1_655
O6 K3X C6 138.6(3) . 1_655
O10 K3X C6 18.74(15) 1_655 1_655
O3 K3X C6 55.01(19) 1_655 1_655
O8 K3X C6 89.7(2) 2_675 1_655
O23A K3X K4A 16.5(7) . 1_655
O21 K3X K4A 174.7(4) . 1_655
O23B K3X K4A 12.5(5) . 1_655
K3 K3X K4A 79.3(2) . 1_655
O6 K3X K4A 103.7(3) . 1_655
O10 K3X K4A 96.4(3) 1_655 1_655
O3 K3X K4A 67.1(2) 1_655 1_655
O8 K3X K4A 91.4(2) 2_675 1_655
C6 K3X K4A 87.5(2) 1_655 1_655
O23A K3X K2 156.4(8) . .
O21 K3X K2 30.8(3) . .
O23B K3X K2 150.8(6) . .
K3 K3X K2 72.2(2) . .
O6 K3X K2 69.0(2) . .
O10 K3X K2 103.0(3) 1_655 .
O3 K3X K2 138.6(3) 1_655 .
O8 K3X K2 74.8(2) 2_675 .
C6 K3X K2 116.7(2) 1_655 .
K4A K3X K2 151.4(2) 1_655 .
O23A K3X K2 118.9(8) . 2_675
O21 K3X K2 39.3(3) . 2_675
O23B K3X K2 123.4(6) . 2_675
K3 K3X K2 119.6(3) . 2_675
O6 K3X K2 120.6(3) . 2_675
O10 K3X K2 41.47(16) 1_655 2_675
O3 K3X K2 103.1(2) 1_655 2_675
O8 K3X K2 66.33(17) 2_675 2_675
C6 K3X K2 55.98(16) 1_655 2_675
K4A K3X K2 135.4(2) 1_655 2_675
K2 K3X K2 61.65(14) . 2_675
O24 K4A O28A 78.4(3) 2_565 .
O24 K4A O23A 151.3(4) 2_565 1_455
O28A K4A O23A 89.8(4) . 1_455
O24 K4A O2 118.14(19) 2_565 .
O28A K4A O2 163.0(3) . .
O23A K4A O2 73.7(3) 1_455 .
O24 K4A O12 89.22(19) 2_565 .
O28A K4A O12 130.5(3) . .
O23A K4A O12 117.8(3) 1_455 .
O2 K4A O12 57.98(14) . .
O24 K4A O27 133.6(3) 2_565 .
O28A K4A O27 97.9(3) . .
O23A K4A O27 73.6(4) 1_455 .
O2 K4A O27 73.91(16) . .
O12 K4A O27 57.94(18) . .
O24 K4A O24 71.8(2) 2_565 .
O28A K4A O24 60.6(3) . .
O23A K4A O24 79.6(4) 1_455 .
O2 K4A O24 118.50(19) . .
O12 K4A O24 156.4(2) . .
O27 K4A O24 145.7(2) . .
O24 K4A O14 65.31(16) 2_565 .
O28A K4A O14 143.7(3) . .
O23A K4A O14 121.6(3) 1_455 .
O2 K4A O14 52.90(13) . .
O12 K4A O14 53.60(13) . .
O27 K4A O14 107.75(18) . .
O24 K4A O14 104.38(17) . .
O24 K4A O25 70.3(3) 2_565 .
O28A K4A O25 114.8(3) . .
O23A K4A O25 91.9(4) 1_455 .
O2 K4A O25 70.7(2) . .
O12 K4A O25 105.1(2) . .
O27 K4A O25 144.2(2) . .
O24 K4A O25 55.9(2) . .
O14 K4A O25 52.3(2) . .
O24 K4A C64A 81.8(6) 2_565 .
O28A K4A C64A 34.6(6) . .
O23A K4A C64A 103.1(7) 1_455 .
O2 K4A C64A 144.8(5) . .
O12 K4A C64A 96.6(6) . .
O27 K4A C64A 71.7(5) . .
O24 K4A C64A 94.5(6) . .
O14 K4A C64A 133.7(6) . .
O25 K4A C64A 144.0(6) . .
O24 K4A Fe2 94.01(16) 2_565 .
O28A K4A Fe2 162.6(3) . .
O23A K4A Fe2 103.6(3) 1_455 .
O2 K4A Fe2 30.72(10) . .
O12 K4A Fe2 32.86(9) . .
O27 K4A Fe2 75.91(14) . .
O24 K4A Fe2 132.09(16) . .
O14 K4A Fe2 33.19(8) . .
O25 K4A Fe2 76.21(19) . .
C64A K4A Fe2 129.5(6) . .
O24 K4A K3X 143.9(2) 2_565 1_455
O28A K4A K3X 88.7(3) . 1_455
O23A K4A K3X 7.7(3) 1_455 1_455
O2 K4A K3X 75.45(16) . 1_455
O12 K4A K3X 123.59(17) . 1_455
O27 K4A K3X 81.2(2) . 1_455
O24 K4A K3X 72.47(18) . 1_455
O14 K4A K3X 119.78(17) . 1_455
O25 K4A K3X 85.4(2) . 1_455
C64A K4A K3X 106.1(6) . 1_455
Fe2 K4A K3X 106.02(14) . 1_455
O25 K4B O24 90.8(4) . .
O25 K4B O14 81.7(4) . .
O24 K4B O14 144.4(2) . .
O25 K4B O2 111.0(5) . .
O24 K4B O2 151.4(2) . .
O14 K4B O2 60.51(15) . .
O25 K4B O26 65.4(5) . .
O24 K4B O26 97.6(2) . .
O14 K4B O26 110.32(19) . .
O2 K4B O26 76.34(16) . .
O25 K4B O23B 143.4(6) . 1_455
O24 K4B O23B 79.7(3) . 1_455
O14 K4B O23B 125.2(4) . 1_455
O2 K4B O23B 71.7(3) . 1_455
O26 K4B O23B 80.8(3) . 1_455
O25 K4B O24 99.0(5) . 2_565
O24 K4B O24 76.7(2) . 2_565
O14 K4B O24 70.27(17) . 2_565
O2 K4B O24 115.8(2) . 2_565
O26 K4B O24 163.7(2) . 2_565
O23B K4B O24 112.7(3) 1_455 2_565
O25 K4B Fe2 102.9(4) . .
O24 K4B Fe2 162.3(2) . .
O14 K4B Fe2 31.76(10) . .
O2 K4B Fe2 29.89(10) . .
O26 K4B Fe2 98.18(13) . .
O23B K4B Fe2 95.1(3) 1_455 .
O24 K4B Fe2 90.01(15) 2_565 .
O25 K4B K3X 120.0(5) . 1_455
O24 K4B K3X 76.7(2) . 1_455
O14 K4B K3X 136.73(19) . 1_455
O2 K4B K3X 76.39(17) . 1_455
O26 K4B K3X 58.82(17) . 1_455
O23B K4B K3X 23.5(3) 1_455 1_455
O24 K4B K3X 132.5(2) 2_565 1_455
Fe2 K4B K3X 105.10(14) . 1_455
O25 K4B K4B 96.6(5) . 2_565
O24 K4B K4B 41.02(14) . 2_565
O14 K4B K4B 105.05(17) . 2_565
O2 K4B K4B 145.1(2) . 2_565
O26 K4B K4B 136.63(19) . 2_565
O23B K4B K4B 98.8(3) 1_455 2_565
O24 K4B K4B 35.70(13) 2_565 2_565
Fe2 K4B K4B 124.84(15) . 2_565
K3X K4B K4B 108.49(17) 1_455 2_565
O25 K4B K3 113.3(5) . 1_455
O24 K4B K3 45.18(15) . 1_455
O14 K4B K3 164.16(18) . 1_455
O2 K4B K3 107.18(14) . 1_455
O26 K4B K3 73.54(13) . 1_455
O23B K4B K3 39.2(3) 1_455 1_455
O24 K4B K3 110.57(16) 2_565 1_455
Fe2 K4B K3 133.87(11) . 1_455
K3X K4B K3 31.55(12) 1_455 1_455
K4B K4B K3 79.30(10) 2_565 1_455
K3X O21 K2 129.5(4) . .
K3X O21 K2 118.2(4) . 2_675
K2 O21 K2 95.5(2) . 2_675
K3X O21 K3 44.2(3) . .
K2 O21 K3 85.40(17) . .
K2 O21 K3 131.1(2) 2_675 .
C61 O22 K2X 124.8(7) . .
C61 O22 K2 151.6(7) . .
K2X O22 K2 30.5(3) . .
C61 O22 K3 98.3(6) . .
K2X O22 K3 83.8(4) . .
K2 O22 K3 92.5(2) . .
O22 C61 C62 106.4(10) . .
O22 C61 K3 56.4(5) . .
C62 C61 K3 113.7(8) . .
K3X O23A K3 60.1(7) . .
K3X O23A K4A 155.8(10) . 1_655
K3 O23A K4A 103.2(5) . 1_655
K3X O23B K3 55.5(5) . .
K3X O23B K4B 118.5(7) . 1_655
K3 O23B K4B 99.5(5) . 1_655
K4B O24 K4A 103.1(2) . 2_565
K4B O24 K4B 103.3(2) . 2_565
K4A O24 K4B 37.96(15) 2_565 2_565
K4B O24 K3 98.67(19) . 1_455
K4A O24 K3 158.0(2) 2_565 1_455
K4B O24 K3 132.9(2) 2_565 1_455
K4B O24 K4A 35.92(15) . .
K4A O24 K4A 108.2(2) 2_565 .
K4B O24 K4A 86.30(19) 2_565 .
K3 O24 K4A 87.87(16) 1_455 .
K4B O25 K4A 9.4(3) . .
K2X O27 K4A 168.2(5) . .
K2X O27 K2 5.0(4) . .
K4A O27 K2 164.5(2) . .
C63A O28A K4A 136.1(14) . .
C64A C63A O28A 86(2) . .
C63A C64A K4A 99.2(18) . .
C63B O28B K3 137(3) . 1_455
C64B C63B O28B 164(8) . .

loop_
_geom_bond_atom_site_label_1
_geom_bond_atom_site_label_2
_geom_bond_distance
_geom_bond_site_symmetry_2
_geom_bond_publ_flag
Fe1 O1 1.952(4) . yes
Fe1 O4 1.936(5) . yes
Fe1 O7 2.043(4) . yes
Fe1 O9 2.064(4) . yes
Fe1 O11 1.915(4) . yes
Fe1 N1 2.200(5) . yes
Fe2 O2 1.937(5) . yes
Fe2 O5 1.985(4) . yes
Fe2 O12 2.046(5) . yes
Fe2 O14 2.057(4) . yes
Fe2 O16 1.894(4) . yes
Fe2 N2 2.194(6) . yes
O1 C1 1.303(7) . yes
O2 C1 1.297(7) . yes
O3 C1 1.229(8) . yes
O1 K1 2.690(4) . yes
O2 K4A 2.957(5) . ?
O2 K4B 2.802(5) . ?
O3 K3X 2.962(10) 1_455 ?
O4 C2 1.292(7) . yes
O5 C2 1.281(7) . yes
O6 C2 1.252(8) . yes
O4 K2X 2.623(14) . ?
O4 K2 2.828(5) . yes
O5 K1 2.753(4) . yes
O6 K3X 2.647(10) . ?
O6 K3 2.845(5) . yes
O7 C4 1.264(8) . ?
O7 K2 2.773(5) . ?
O8 C4 1.238(7) . ?
O8 K3 2.982(5) 2_675 ?
O8 K3X 3.079(9) 2_675 ?
O9 C6 1.262(8) . ?
O9 K2X 2.691(15) . ?
O9 K2 3.087(5) . ?
O10 C6 1.241(8) . ?
O10 K3X 2.735(9) 1_455 ?
O10 K2 2.747(5) 2_575 ?
O10 K2X 3.399(15) 2_575 ?
O11 C9 1.350(7) . ?
O11 K1 2.613(4) . yes
O12 C33 1.276(8) . ?
O12 K4A 2.971(6) . ?
O13 C33 1.246(8) . ?
O13 K3 2.847(5) . ?
O14 C35 1.261(8) . ?
O14 K4B 2.671(6) . ?
O14 K4A 3.216(6) . ?
O15 C35 1.246(7) . ?
O15 K3 2.783(5) 2_665 ?
O16 C38 1.337(7) . ?
O16 K1 2.680(4) . yes
N1 C7 1.466(8) . ?
N1 C5 1.471(8) . ?
N1 C3 1.477(8) . ?
N2 C32 1.464(8) . ?
N2 C34 1.470(7) . ?
N2 C36 1.487(7) . ?
C2 K2X 3.462(15) . ?
C3 C4 1.496(10) . ?
C4 K2 3.535(7) . ?
C5 C6 1.524(9) . ?
C6 K3X 3.466(11) 1_455 ?
C7 C8 1.489(8) . ?
C8 C9 1.376(9) . ?
C8 C13 1.398(8) . ?
C9 C10 1.418(8) . ?
C10 C11 1.376(8) . ?
C10 C14 1.534(9) . ?
C11 C12 1.381(9) . ?
C12 C13 1.384(9) . ?
C12 C23 1.551(8) . ?
C14 C17 1.527(9) . ?
C14 C15 1.539(9) . ?
C14 C16 1.547(9) . ?
C17 C22 1.389(10) . ?
C17 C18 1.393(9) . ?
C17 K1 3.220(6) . yes
C18 C19 1.351(9) . ?
C18 K1 3.223(7) . yes
C19 C20 1.347(11) . ?
C19 K1 3.219(8) . yes
C20 C21 1.392(11) . ?
C20 K1 3.218(7) . yes
C21 C22 1.373(10) . ?
C21 K1 3.175(7) . yes
C22 K1 3.188(6) . yes
C23 C25 1.517(10) . ?
C23 C26 1.521(10) . ?
C23 C24 1.523(9) . ?
C26 C31 1.366(10) . ?
C26 C27 1.396(10) . ?
C27 C28 1.394(10) . ?
C28 C29 1.374(13) . ?
C29 C30 1.380(14) . ?
C30 C31 1.339(12) . ?
C32 C33 1.498(9) . ?
C34 C35 1.491(10) . ?
C36 C37 1.498(8) . ?
C37 C42 1.382(8) . ?
C37 C38 1.409(9) . ?
C38 C39 1.379(8) . ?
C39 C40 1.404(9) . ?
C39 C43 1.540(9) . ?
C40 C41 1.397(9) . ?
C41 C42 1.386(9) . ?
C41 C52 1.513(9) . ?
C43 C44 1.525(8) . ?
C43 C46 1.542(9) . ?
C43 C45 1.548(9) . ?
C46 C51 1.365(9) . ?
C46 C47 1.374(8) . ?
C46 K1 3.259(6) . yes
C47 C48 1.388(9) . ?
C47 K1 3.134(6) . yes
C48 C49 1.386(10) . ?
C48 K1 3.154(7) . yes
C49 C50 1.378(10) . ?
C49 K1 3.262(8) . yes
C50 C51 1.367(9) . ?
C50 K1 3.336(8) . yes
C51 K1 3.342(7) . yes
C52 C54 1.520(10) . ?
C52 C53 1.543(10) . ?
C52 C55 1.544(10) . ?
C55 C56 1.377(10) . ?
C55 C60 1.382(9) . ?
C56 C57 1.354(12) . ?
C57 C58 1.340(13) . ?
C58 C59 1.333(11) . ?
C59 C60 1.370(9) . ?
K2 K2X 1.405(14) . ?
K2 O22 2.679(7) . ?
K2 O21 2.726(8) . ?
K2 O10 2.747(5) 2_575 ?
K2 O21 2.958(7) 2_675 ?
K2 O27 3.269(9) . ?
K2 K3 4.042(3) . ?
K2X O27 1.881(16) . ?
K2X O22 2.660(16) . ?
K2X O10 3.399(15) 2_575 ?
K2X K3 3.725(15) . ?
K2X K3X 4.458(17) . ?
K2X K4A 4.942(14) . ?
K3 K3X 2.299(8) . ?
K3 O23A 2.650(16) . ?
K3 O23B 2.764(16) . ?
K3 O15 2.783(5) 2_665 ?
K3 O22 2.912(8) . ?
K3 O8 2.982(5) 2_675 ?
K3 O24 3.094(7) 1_655 ?
K3 O21 3.212(8) . ?
K3 O28B 3.424(15) 1_655 ?
K3 C61 3.462(14) . ?
K3X O23A 1.329(16) . ?
K3X O21 1.786(12) . ?
K3X O23B 1.866(18) . ?
K3X O10 2.735(9) 1_655 ?
K3X O3 2.962(10) 1_655 ?
K3X O8 3.079(9) 2_675 ?
K3X C6 3.466(11) 1_655 ?
K3X K4A 4.084(10) 1_655 ?
K3X K2 4.114(8) 2_675 ?
K4A O24 2.666(7) 2_565 ?
K4A O28A 2.791(12) . ?
K4A O23A 2.835(15) 1_455 ?
K4A O27 3.086(9) . ?
K4A O24 3.102(7) . ?
K4A O25 3.269(13) . ?
K4A C64A 3.47(3) . ?
K4A K3X 4.084(10) 1_455 ?
K4B O25 1.484(12) . ?
K4B O24 2.573(6) . ?
K4B O26 2.857(7) . ?
K4B O23B 2.883(15) 1_455 ?
K4B O24 2.894(7) 2_565 ?
K4B K3X 4.115(9) 1_455 ?
K4B K4B 4.292(7) 2_565 ?
K4B K3 4.312(4) 1_455 ?
O21 K2 2.958(7) 2_675 ?
O22 C61 1.500(12) . ?
C61 C62 1.58(2) . ?
O23A K4A 2.835(15) 1_655 ?
O23B K4B 2.883(15) 1_655 ?
O24 K4A 2.666(7) 2_565 ?
O24 K4B 2.894(7) 2_565 ?
O24 K3 3.094(7) 1_455 ?
O28A C63A 1.46(3) . ?
C63A C64A 1.44(4) . ?
O28B C63B 1.45(8) . ?
O28B K3 3.424(15) 1_455 ?
C63B C64B 0.98(8) . ?
